data_7709822
loop_
_publ_author_name
'Becker, Christian'
'Schwabedissen, Jan'
'Neumann, Beate'
'Stammler, Hans-Georg'
'Mitzel, Norbert W.'

_publ_section_title
;
 Frustrated Lewis pair chemistry of hydride sponges
;
_journal_name_full 'Dalton Transactions'
_journal_paper_doi 10.1039/D2DT00585A
_journal_year 2022
_chemical_formula_moiety 'C14 H19 B2 Se, C14 H19 N2'
_chemical_formula_sum 'C28 H38 B2 N2 Se'
_chemical_formula_weight 503.18
_space_group_crystal_system monoclinic
_space_group_IT_number 14
_space_group_name_Hall '-P 2yn'
_space_group_name_H-M_alt 'P 1 21/n 1'
_atom_sites_solution_hydrogens mixed
_atom_sites_solution_primary dual
_audit_creation_date 2018-11-06
_audit_creation_method
;
Olex2 1.2
(compiled 2018.05.29 svn.r3508 for OlexSys, GUI svn.r5506)
;
_audit_update_record
;
2022-02-11 deposited with the CCDC.	2022-03-17 downloaded from the CCDC.
;
_cell_angle_alpha 90
_cell_angle_beta 107.928(2)
_cell_angle_gamma 90
_cell_formula_units_Z 4
_cell_length_a 9.84533(19)
_cell_length_b 24.1693(4)
_cell_length_c 11.8937(2)
_cell_measurement_reflns_used 6503
_cell_measurement_temperature 100.00(10)
_cell_measurement_theta_max 30.2170
_cell_measurement_theta_min 1.9870
_cell_volume 2692.74(9)
_computing_cell_refinement 'CrysAlisPro 1.171.39.46 (Rigaku OD, 2018)'
_computing_data_collection 'CrysAlisPro 1.171.39.46 (Rigaku OD, 2018)'
_computing_data_reduction 'CrysAlisPro 1.171.39.46 (Rigaku OD, 2018)'
_computing_molecular_graphics 'Olex2 (Dolomanov et al., 2009)'
_computing_publication_material 'Olex2 (Dolomanov et al., 2009)'
_computing_structure_refinement 'ShelXL (Sheldrick, 2015)'
_computing_structure_solution 'ShelXT (Sheldrick, 2015)'
_diffrn_ambient_environment N~2~
_diffrn_ambient_temperature 100.00(10)
_diffrn_detector 'CCD plate'
_diffrn_detector_area_resol_mean 8.0951
_diffrn_detector_type Eos
_diffrn_measured_fraction_theta_full 0.999
_diffrn_measured_fraction_theta_max 0.955
_diffrn_measurement_details
;
List of Runs (angles in degrees, time in seconds):

  # Type    Start    End  Width  t~exp~   \w     \q     \k     \f   Frames
#--------------------------------------------------------------------------
  1  \w    -93.00   5.00   1.00   17.50    --  -23.50 -77.00 -60.00   98
  2  \w      6.00  93.00   1.00   17.50    --   24.87  57.00  60.00   87
  3  \w      6.00  93.00   1.00   17.50    --   24.87  57.00 -30.00   87
  4  \w      6.00  93.00   1.00   17.50    --   24.87  57.00 150.00   87
  5  \w     35.00  99.00   1.00   17.50    --   24.87 178.00-150.00   64
  6  \w    -44.00  43.00   1.00   17.50    --   24.87 -57.00-180.00   87
  7  \w    -47.00  63.00   1.00   17.50    --   24.87 -19.00 -30.00  110
  8  \w    -44.00  43.00   1.00   17.50    --   24.87 -57.00 -90.00   87
  9  \w     -4.00  94.00   1.00   17.50    --   24.87  77.00-150.00   98
 10  \w     12.00  91.00   1.00   17.50    --   24.87-143.00  80.66   79
 11  \w     -1.00  78.00   1.00   17.50    --   24.87-122.00-145.18   79
 12  \w    -95.00  48.00   1.00   17.50    --  -23.50   0.00-180.00  143
 13  \w    -92.00  -5.00   1.00   17.50    --  -23.50 -57.00  60.00   87
 14  \w    -85.00  -8.00   1.00   17.50    --  -23.50 135.00 171.51   77
 15  \w    -95.00  48.00   1.00   17.50    --  -23.50   0.00-150.00  143
 16  \w    -93.00   5.00   1.00   17.50    --  -23.50 -77.00  60.00   98
 17  \w    -84.00  -8.00   1.00   17.50    --  -23.50 134.00 -85.77   76
 18  \w      6.00  83.00   1.00   17.50    --   24.87-130.00 152.13   77
 19  \w    -46.00  47.00   1.00   17.50    --   24.87 -38.00-150.00   93
 20  \w      6.00  93.00   1.00   17.50    --   24.87  57.00   0.00   87
 21  \w      3.00  95.00   1.00   17.50    --   24.87  38.00 -60.00   92
;
_diffrn_measurement_device 'four-circle diffractometer'
_diffrn_measurement_device_type 'SuperNova, Single source at offset/far, Eos'
_diffrn_measurement_method '\w scans'
_diffrn_orient_matrix_type 'CrysAlisPro convention (1999,Acta A55,543-557)'
_diffrn_orient_matrix_UB_11 -0.0103555000
_diffrn_orient_matrix_UB_12 -0.0087894000
_diffrn_orient_matrix_UB_13 -0.0589394000
_diffrn_orient_matrix_UB_21 0.0240008000
_diffrn_orient_matrix_UB_22 -0.0268938000
_diffrn_orient_matrix_UB_23 0.0207024000
_diffrn_orient_matrix_UB_31 -0.0710748000
_diffrn_orient_matrix_UB_32 -0.0078057000
_diffrn_orient_matrix_UB_33 -0.0049819000
_diffrn_radiation_monochromator mirror
_diffrn_radiation_probe x-ray
_diffrn_radiation_type MoK\a
_diffrn_radiation_wavelength 0.71073
_diffrn_reflns_av_R_equivalents 0.0477
_diffrn_reflns_av_unetI/netI 0.0254
_diffrn_reflns_Laue_measured_fraction_full 0.999
_diffrn_reflns_Laue_measured_fraction_max 0.955
_diffrn_reflns_limit_h_max 14
_diffrn_reflns_limit_h_min -14
_diffrn_reflns_limit_k_max 36
_diffrn_reflns_limit_k_min -36
_diffrn_reflns_limit_l_max 17
_diffrn_reflns_limit_l_min -17
_diffrn_reflns_number 131345
_diffrn_reflns_point_group_measured_fraction_full 0.999
_diffrn_reflns_point_group_measured_fraction_max 0.955
_diffrn_reflns_theta_full 25.242
_diffrn_reflns_theta_max 32.314
_diffrn_reflns_theta_min 1.685
_diffrn_source 'micro-focus sealed X-ray tube'
_diffrn_source_type 'SuperNova (Mo) X-ray Source'
_exptl_absorpt_coefficient_mu 1.412
_exptl_absorpt_correction_T_max 1.000
_exptl_absorpt_correction_T_min 0.466
_exptl_absorpt_correction_type gaussian
_exptl_absorpt_process_details
;
CrysAlisPro 1.171.39.46 (Rigaku Oxford Diffraction, 2018)
Numerical absorption correction based on gaussian integration over
			a multifaceted crystal model
Empirical absorption correction using spherical harmonics,
 implemented in SCALE3 ABSPACK scaling algorithm.
;
_exptl_crystal_colour 'clear colourless'
_exptl_crystal_colour_lustre clear
_exptl_crystal_colour_primary colourless
_exptl_crystal_density_diffrn 1.241
_exptl_crystal_description plate
_exptl_crystal_F_000 1056
_exptl_crystal_size_max 0.37
_exptl_crystal_size_mid 0.238
_exptl_crystal_size_min 0.076
_refine_diff_density_max 0.846
_refine_diff_density_min -0.484
_refine_diff_density_rms 0.065
_refine_ls_extinction_method none
_refine_ls_goodness_of_fit_ref 1.079
_refine_ls_hydrogen_treatment mixed
_refine_ls_matrix_type full
_refine_ls_number_parameters 336
_refine_ls_number_reflns 9163
_refine_ls_number_restraints 29
_refine_ls_restrained_S_all 1.078
_refine_ls_R_factor_all 0.0525
_refine_ls_R_factor_gt 0.0383
_refine_ls_shift/su_max 0.001
_refine_ls_shift/su_mean 0.000
_refine_ls_structure_factor_coef Fsqd
_refine_ls_weighting_details 'w=1/[\s^2^(Fo^2^)+(0.0416P)^2^+1.8700P] where P=(Fo^2^+2Fc^2^)/3'
_refine_ls_weighting_scheme calc
_refine_ls_wR_factor_gt 0.0943
_refine_ls_wR_factor_ref 0.0996
_reflns_Friedel_coverage 0.000
_reflns_number_gt 7541
_reflns_number_total 9163
_reflns_threshold_expression 'I > 2\s(I)'
_cod_data_source_file d2dt00585a2.cif
_cod_data_source_block '[1-SeH][3-H]'
_cod_original_cell_volume 2692.74(10)
_cod_database_code 7709822
_shelx_shelxl_version_number 2018/3
_chemical_oxdiff_formula 'C28 H38 B2 N2 Se'
_shelx_space_group_comment
;
The symmetry employed for this shelxl refinement is uniquely defined
by the following loop, which should always be used as a source of
symmetry information in preference to the above space-group names.
They are only intended as comments.
;
_shelx_estimated_absorpt_t_max 0.900
_shelx_estimated_absorpt_t_min 0.623
_reflns_odcompleteness_completeness 99.99
_reflns_odcompleteness_iscentric 1
_reflns_odcompleteness_theta 29.97
_olex2_refinement_description
;
1. Fixed Uiso
 At 1.2 times of:
  All C(H) groups, All Se(H) groups
 At 1.5 times of:
  All C(H,H,H) groups
2. Restrained distances
 Se1B-H1B
 1.39 with sigma of 0.02
 C12-B1 \\sim C12B-B1 \\sim C11-B1 \\sim C11B-B1 \\sim C13B-B2 \\sim C13-B2
\\sim C14B-B2 \\sim C14-B2
 with sigma of 0.02
3. Uiso/Uaniso restraints and constraints
Uanis(C13) = Uanis(C12B)
Uanis(C12) = Uanis(C11B)
Uanis(C13B) = Uanis(C14)
Uanis(C11) = Uanis(C14B)
4. Others
 Sof(Se1B)=Sof(H1B)=Sof(C11B)=Sof(H11D)=Sof(H11E)=Sof(H11F)=Sof(C12B)=
 Sof(H12D)=Sof(H12E)=Sof(H12F)=Sof(C13B)=Sof(H13D)=Sof(H13E)=Sof(H13F)=
 Sof(C14B)=Sof(H14D)=Sof(H14E)=Sof(H14F)=1-FVAR(1)
 Sof(Se1)=Sof(H1)=Sof(C11)=Sof(H11A)=Sof(H11B)=Sof(H11C)=Sof(C12)=Sof(H12A)=
 Sof(H12B)=Sof(H12C)=Sof(C13)=Sof(H13A)=Sof(H13B)=Sof(H13C)=Sof(C14)=Sof(H14A)=
 Sof(H14B)=Sof(H14C)=FVAR(1)
5.a Riding coordinates:
 Se1B(H1B)
5.b Me refined with riding coordinates:
 C11B(H11D,H11E,H11F), C12B(H12D,H12E,H12F), C13B(H13D,H13E,H13F), C14B(H14D,
 H14E,H14F)
;
_olex2_date_sample_data_collection 2018-10-10
_olex2_submission_special_instructions 'No special instructions were received'
_oxdiff_exptl_absorpt_empirical_details
;
Empirical correction (ABSPACK) includes:
- Absorption correction using spherical harmonics
- Frame scaling
- Detector area scaling
;
_oxdiff_exptl_absorpt_empirical_full_max 1.565
_oxdiff_exptl_absorpt_empirical_full_min 0.798

loop_
_space_group_symop_operation_xyz
'x, y, z'
'-x+1/2, y+1/2, -z+1/2'
'-x, -y, -z'
'x-1/2, -y-1/2, z-1/2'

loop_
_atom_site_label
_atom_site_type_symbol
_atom_site_fract_x
_atom_site_fract_y
_atom_site_fract_z
_atom_site_U_iso_or_equiv
_atom_site_adp_type
_atom_site_occupancy
_atom_site_site_symmetry_order
_atom_site_calc_flag
_atom_site_refinement_flags_posn
_atom_site_refinement_flags_adp
_atom_site_refinement_flags_occupancy
_atom_site_disorder_assembly
_atom_site_disorder_group
Se1 Se 0.21250(2) 0.31885(2) -0.06432(2) 0.02146(5) Uani 0.9437(8) 1 d . . P A 1
H1 H 0.093(3) 0.2877(12) -0.122(3) 0.056(8) Uiso 0.9437(8) 1 d . . P A 1
Se1B Se 0.3246(4) 0.35509(17) 0.0572(3) 0.0366(11) Uani 0.0563(8) 1 d D . P A 2
H1B H 0.367179 0.379246 0.169449 0.044 Uiso 0.0563(8) 1 d DR . P A 2
N1 N 0.30800(16) 0.36340(6) 0.56975(14) 0.0260(3) Uani 1 1 d . . . . .
H1A H 0.380(3) 0.3788(12) 0.642(3) 0.061(8) Uiso 1 1 d . . . . .
N2 N 0.47134(14) 0.42836(6) 0.73005(13) 0.0252(3) Uani 1 1 d . . . . .
C1 C 0.18145(16) 0.27424(6) 0.17047(13) 0.0191(3) Uani 1 1 d . . . . .
C2 C 0.21773(19) 0.23667(7) 0.26389(15) 0.0259(3) Uani 1 1 d . . . . .
H2 H 0.305323 0.217179 0.278994 0.031 Uiso 1 1 calc . . . . .
C3 C 0.1328(2) 0.22582(8) 0.33710(15) 0.0297(4) Uani 1 1 d . . . . .
H3 H 0.164473 0.200773 0.401441 0.036 Uiso 1 1 calc . . . . .
C4 C 0.0038(2) 0.25193(7) 0.31424(15) 0.0279(4) Uani 1 1 d . . . . .
H4 H -0.057656 0.242976 0.359489 0.033 Uiso 1 1 calc . . . . .
C5 C -0.03880(17) 0.29213(7) 0.22377(14) 0.0225(3) Uani 1 1 d . . . . .
C6 C -0.17135(18) 0.31952(8) 0.20564(16) 0.0277(3) Uani 1 1 d . . . . .
H6 H -0.231102 0.309384 0.251577 0.033 Uiso 1 1 calc . . . . .
C7 C -0.21354(18) 0.36009(8) 0.12319(17) 0.0293(4) Uani 1 1 d . . . . .
H7 H -0.303542 0.377570 0.109932 0.035 Uiso 1 1 calc . . . . .
C8 C -0.12255(18) 0.37617(7) 0.05715(16) 0.0256(3) Uani 1 1 d . . . . .
H8 H -0.153079 0.405202 0.001201 0.031 Uiso 1 1 calc . . . . .
C9 C 0.00905(16) 0.35172(6) 0.06985(14) 0.0194(3) Uani 1 1 d . . . . .
C10 C 0.05181(16) 0.30618(6) 0.15272(13) 0.0188(3) Uani 1 1 d . . . . .
C11 C 0.2934(2) 0.20710(8) 0.04372(19) 0.0312(4) Uani 0.9437(8) 1 d D . P A 1
H11A H 0.196750 0.195174 -0.001080 0.047 Uiso 0.9437(8) 1 calc . . P A 1
H11B H 0.331928 0.182441 0.111469 0.047 Uiso 0.9437(8) 1 calc . . P A 1
H11C H 0.354702 0.205755 -0.007381 0.047 Uiso 0.9437(8) 1 calc . . P A 1
C11B C 0.184(3) 0.2504(13) -0.0391(18) 0.0318(4) Uani 0.0563(8) 1 d D . P A 2
H11D H 0.093411 0.270385 -0.057724 0.048 Uiso 0.0563(8) 1 calc R . P A 2
H11E H 0.230622 0.258602 -0.099267 0.048 Uiso 0.0563(8) 1 calc R . P A 2
H11F H 0.166696 0.210575 -0.037808 0.048 Uiso 0.0563(8) 1 calc R . P A 2
C12 C 0.44825(19) 0.29379(9) 0.15351(19) 0.0318(4) Uani 0.9437(8) 1 d D . P A 1
H12A H 0.506560 0.288413 0.100833 0.048 Uiso 0.9437(8) 1 calc . . P A 1
H12B H 0.491508 0.273899 0.227741 0.048 Uiso 0.9437(8) 1 calc . . P A 1
H12C H 0.443107 0.333331 0.169960 0.048 Uiso 0.9437(8) 1 calc . . P A 1
C12B C 0.445(2) 0.2441(14) 0.144(3) 0.0328(4) Uani 0.0563(8) 1 d D . P A 2
H12D H 0.494582 0.244806 0.084127 0.049 Uiso 0.0563(8) 1 calc R . P A 2
H12E H 0.499634 0.265775 0.212980 0.049 Uiso 0.0563(8) 1 calc R . P A 2
H12F H 0.437525 0.205728 0.168478 0.049 Uiso 0.0563(8) 1 calc R . P A 2
C13 C 0.0246(2) 0.41803(9) -0.11331(18) 0.0328(4) Uani 0.9437(8) 1 d D . P A 1
H13A H -0.021169 0.450131 -0.089804 0.049 Uiso 0.9437(8) 1 calc . . P A 1
H13B H -0.048304 0.394763 -0.167347 0.049 Uiso 0.9437(8) 1 calc . . P A 1
H13C H 0.092587 0.430668 -0.153086 0.049 Uiso 0.9437(8) 1 calc . . P A 1
C13B C 0.048(3) 0.3841(13) -0.1390(13) 0.0259(3) Uani 0.0563(8) 1 d D . P A 2
H13D H 0.116069 0.403649 -0.170060 0.039 Uiso 0.0563(8) 1 calc R . P A 2
H13E H 0.035290 0.346222 -0.169699 0.039 Uiso 0.0563(8) 1 calc R . P A 2
H13F H -0.043919 0.403449 -0.163632 0.039 Uiso 0.0563(8) 1 calc R . P A 2
C14 C 0.23328(19) 0.41836(7) 0.09300(17) 0.0259(3) Uani 0.9437(8) 1 d D . P A 1
H14A H 0.303460 0.429214 0.053892 0.039 Uiso 0.9437(8) 1 calc . . P A 1
H14B H 0.280218 0.396036 0.162964 0.039 Uiso 0.9437(8) 1 calc . . P A 1
H14C H 0.192172 0.451580 0.116949 0.039 Uiso 0.9437(8) 1 calc . . P A 1
C14B C 0.146(4) 0.4457(8) 0.053(3) 0.0312(4) Uani 0.0563(8) 1 d D . P A 2
H14D H 0.182908 0.444887 0.139515 0.047 Uiso 0.0563(8) 1 calc R . P A 2
H14E H 0.218634 0.461440 0.021412 0.047 Uiso 0.0563(8) 1 calc R . P A 2
H14F H 0.059699 0.468462 0.028162 0.047 Uiso 0.0563(8) 1 calc R . P A 2
C15 C 0.23740(18) 0.41310(7) 0.50610(14) 0.0228(3) Uani 1 1 d . . . . .
C16 C 0.28003(16) 0.46592(6) 0.55840(13) 0.0194(3) Uani 1 1 d . . . . .
C17 C 0.39159(17) 0.47543(7) 0.66668(14) 0.0217(3) Uani 1 1 d . . . . .
C18 C 0.4241(2) 0.52830(8) 0.70862(17) 0.0312(4) Uani 1 1 d . . . . .
H18 H 0.499043 0.534073 0.780225 0.037 Uiso 1 1 calc . . . . .
C19 C 0.3483(2) 0.57395(8) 0.64741(19) 0.0366(4) Uani 1 1 d . . . . .
H19 H 0.371915 0.610238 0.677831 0.044 Uiso 1 1 calc . . . . .
C20 C 0.2412(2) 0.56629(8) 0.54466(18) 0.0324(4) Uani 1 1 d . . . . .
H20 H 0.189884 0.597413 0.504222 0.039 Uiso 1 1 calc . . . . .
C21 C 0.20477(18) 0.51273(7) 0.49695(15) 0.0244(3) Uani 1 1 d . . . . .
C22 C 0.0954(2) 0.50525(9) 0.38821(17) 0.0351(4) Uani 1 1 d . . . . .
H22 H 0.045082 0.536592 0.347964 0.042 Uiso 1 1 calc . . . . .
C23 C 0.0612(2) 0.45412(10) 0.34034(17) 0.0421(5) Uani 1 1 d . . . . .
H23 H -0.010874 0.450027 0.266376 0.051 Uiso 1 1 calc . . . . .
C24 C 0.1324(2) 0.40738(8) 0.40041(16) 0.0355(4) Uani 1 1 d . . . . .
H24 H 0.107484 0.371597 0.367448 0.043 Uiso 1 1 calc . . . . .
C25 C 0.3909(3) 0.33246(9) 0.5040(2) 0.0436(5) Uani 1 1 d . . . . .
H25A H 0.324969 0.316118 0.432552 0.065 Uiso 1 1 calc . . . . .
H25B H 0.446199 0.303048 0.554453 0.065 Uiso 1 1 calc . . . . .
H25C H 0.455916 0.357905 0.481968 0.065 Uiso 1 1 calc . . . . .
C26 C 0.2060(2) 0.32688(7) 0.60492(18) 0.0296(4) Uani 1 1 d . . . . .
H26A H 0.157190 0.348257 0.651028 0.044 Uiso 1 1 calc . . . . .
H26B H 0.258222 0.296171 0.652896 0.044 Uiso 1 1 calc . . . . .
H26C H 0.135361 0.312189 0.533944 0.044 Uiso 1 1 calc . . . . .
C27 C 0.61977(19) 0.42779(9) 0.7259(2) 0.0376(4) Uani 1 1 d . . . . .
H27A H 0.619427 0.431054 0.643634 0.056 Uiso 1 1 calc . . . . .
H27B H 0.665864 0.393002 0.759330 0.056 Uiso 1 1 calc . . . . .
H27C H 0.672461 0.458952 0.771803 0.056 Uiso 1 1 calc . . . . .
C28 C 0.4679(2) 0.42464(10) 0.85316(18) 0.0396(4) Uani 1 1 d . . . . .
H28A H 0.523737 0.455029 0.899647 0.059 Uiso 1 1 calc . . . . .
H28B H 0.508706 0.389202 0.887406 0.059 Uiso 1 1 calc . . . . .
H28C H 0.368877 0.427229 0.854059 0.059 Uiso 1 1 calc . . . . .
B1 B 0.28814(19) 0.27007(7) 0.09041(16) 0.0215(3) Uani 1 1 d D . . . .
B2 B 0.10820(18) 0.38259(7) 0.00282(16) 0.0204(3) Uani 1 1 d D . . . .

loop_
_atom_site_aniso_label
_atom_site_aniso_U_11
_atom_site_aniso_U_22
_atom_site_aniso_U_33
_atom_site_aniso_U_23
_atom_site_aniso_U_13
_atom_site_aniso_U_12
Se1 0.02192(9) 0.02594(9) 0.01927(8) -0.00086(6) 0.01041(6) -0.00077(6)
Se1B 0.0292(18) 0.047(2) 0.0335(19) 0.0068(15) 0.0090(14) -0.0052(14)
N1 0.0264(7) 0.0198(6) 0.0336(8) -0.0060(5) 0.0117(6) -0.0029(5)
N2 0.0173(6) 0.0293(7) 0.0272(7) 0.0001(6) 0.0040(5) -0.0015(5)
C1 0.0190(7) 0.0200(7) 0.0180(6) -0.0024(5) 0.0054(5) -0.0042(5)
C2 0.0283(8) 0.0270(8) 0.0225(7) 0.0022(6) 0.0077(6) -0.0011(6)
C3 0.0400(10) 0.0283(8) 0.0216(8) 0.0028(6) 0.0107(7) -0.0062(7)
C4 0.0348(9) 0.0301(8) 0.0240(8) -0.0051(6) 0.0167(7) -0.0126(7)
C5 0.0232(7) 0.0247(7) 0.0228(7) -0.0083(6) 0.0116(6) -0.0086(6)
C6 0.0218(7) 0.0361(9) 0.0295(8) -0.0114(7) 0.0143(6) -0.0082(7)
C7 0.0169(7) 0.0385(9) 0.0343(9) -0.0092(7) 0.0107(6) -0.0008(6)
C8 0.0209(7) 0.0287(8) 0.0275(8) -0.0032(6) 0.0078(6) 0.0002(6)
C9 0.0168(6) 0.0206(7) 0.0207(7) -0.0056(5) 0.0059(5) -0.0022(5)
C10 0.0185(6) 0.0208(7) 0.0184(6) -0.0061(5) 0.0077(5) -0.0068(5)
C11 0.0361(10) 0.0235(8) 0.0427(11) 0.0005(7) 0.0248(9) 0.0004(7)
C11B 0.0170(8) 0.0344(10) 0.0399(10) 0.0094(8) 0.0027(7) -0.0008(7)
C12 0.0170(8) 0.0344(10) 0.0399(10) 0.0094(8) 0.0027(7) -0.0008(7)
C12B 0.0243(9) 0.0394(11) 0.0334(10) 0.0146(8) 0.0069(7) 0.0048(8)
C13 0.0243(9) 0.0394(11) 0.0334(10) 0.0146(8) 0.0069(7) 0.0048(8)
C13B 0.0240(8) 0.0245(8) 0.0300(9) -0.0043(7) 0.0093(7) -0.0066(6)
C14 0.0240(8) 0.0245(8) 0.0300(9) -0.0043(7) 0.0093(7) -0.0066(6)
C14B 0.0361(10) 0.0235(8) 0.0427(11) 0.0005(7) 0.0248(9) 0.0004(7)
C15 0.0253(8) 0.0228(7) 0.0214(7) -0.0047(6) 0.0088(6) -0.0067(6)
C16 0.0191(7) 0.0221(7) 0.0189(6) -0.0028(5) 0.0088(5) -0.0034(5)
C17 0.0195(7) 0.0236(7) 0.0221(7) -0.0033(6) 0.0064(6) -0.0031(6)
C18 0.0335(9) 0.0278(8) 0.0287(8) -0.0090(7) 0.0044(7) -0.0072(7)
C19 0.0490(12) 0.0220(8) 0.0400(10) -0.0097(7) 0.0155(9) -0.0055(8)
C20 0.0387(10) 0.0234(8) 0.0375(10) 0.0018(7) 0.0154(8) 0.0022(7)
C21 0.0245(8) 0.0264(8) 0.0235(7) 0.0025(6) 0.0089(6) -0.0019(6)
C22 0.0327(9) 0.0421(10) 0.0262(9) 0.0109(7) 0.0027(7) -0.0036(8)
C23 0.0410(11) 0.0561(13) 0.0205(8) 0.0041(8) -0.0033(8) -0.0181(10)
C24 0.0441(11) 0.0363(10) 0.0227(8) -0.0077(7) 0.0051(8) -0.0168(8)
C25 0.0467(12) 0.0331(10) 0.0635(15) -0.0168(10) 0.0351(11) -0.0039(9)
C26 0.0300(9) 0.0246(8) 0.0354(9) 0.0002(7) 0.0120(7) -0.0055(6)
C27 0.0190(8) 0.0421(11) 0.0518(12) 0.0010(9) 0.0111(8) -0.0007(7)
C28 0.0415(11) 0.0466(12) 0.0294(9) 0.0079(8) 0.0090(8) -0.0001(9)
B1 0.0199(8) 0.0215(8) 0.0243(8) 0.0022(6) 0.0087(6) -0.0016(6)
B2 0.0175(7) 0.0213(8) 0.0218(8) 0.0014(6) 0.0054(6) -0.0001(6)

loop_
_atom_type_symbol
_atom_type_description
_atom_type_scat_dispersion_real
_atom_type_scat_dispersion_imag
_atom_type_scat_source
C C 0.0033 0.0016 'International Tables Vol C Tables 4.2.6.8 and 6.1.1.4'
H H 0.0000 0.0000 'International Tables Vol C Tables 4.2.6.8 and 6.1.1.4'
B B 0.0013 0.0007 'International Tables Vol C Tables 4.2.6.8 and 6.1.1.4'
N N 0.0061 0.0033 'International Tables Vol C Tables 4.2.6.8 and 6.1.1.4'
Se Se -0.0929 2.2259 'International Tables Vol C Tables 4.2.6.8 and 6.1.1.4'

loop_
_exptl_crystal_face_index_h
_exptl_crystal_face_index_k
_exptl_crystal_face_index_l
_exptl_crystal_face_perp_dist
0 -1 0 0.0378
0 1 0 0.0378
0 2 5 0.1103
0 -2 -5 0.1103
-5 -2 4 0.1510
5 2 -4 0.1510
4 -5 1 0.1738
-4 5 -1 0.1738
5 5 2 0.1789
-5 -5 -2 0.1789

loop_
_geom_angle_atom_site_label_1
_geom_angle_atom_site_label_2
_geom_angle_atom_site_label_3
_geom_angle
_geom_angle_site_symmetry_1
_geom_angle_site_symmetry_3
_geom_angle_publ_flag
B1 Se1 H1 98.5(12) . . ?
B1 Se1 B2 99.05(7) . . ?
B2 Se1 H1 98.3(12) . . ?
B1 Se1B H1B 104.0 . . ?
B2 Se1B H1B 97.9 . . ?
B2 Se1B B1 98.40(16) . . ?
C15 N1 H1A 103.6(17) . . ?
C15 N1 C25 112.73(16) . . ?
C15 N1 C26 111.99(14) . . ?
C25 N1 H1A 106.4(17) . . ?
C26 N1 H1A 109.6(17) . . ?
C26 N1 C25 111.99(15) . . ?
C17 N2 C27 111.81(14) . . ?
C17 N2 C28 112.81(15) . . ?
C27 N2 C28 110.96(16) . . ?
C2 C1 C10 117.45(14) . . ?
C2 C1 B1 111.94(14) . . ?
C10 C1 B1 130.31(14) . . ?
C1 C2 H2 118.0 . . ?
C1 C2 C3 124.07(16) . . ?
C3 C2 H2 118.0 . . ?
C2 C3 H3 120.5 . . ?
C4 C3 C2 118.94(16) . . ?
C4 C3 H3 120.5 . . ?
C3 C4 H4 119.8 . . ?
C3 C4 C5 120.49(15) . . ?
C5 C4 H4 119.8 . . ?
C4 C5 C6 118.64(15) . . ?
C4 C5 C10 120.97(15) . . ?
C6 C5 C10 120.37(16) . . ?
C5 C6 H6 119.7 . . ?
C7 C6 C5 120.59(16) . . ?
C7 C6 H6 119.7 . . ?
C6 C7 H7 120.2 . . ?
C6 C7 C8 119.58(16) . . ?
C8 C7 H7 120.2 . . ?
C7 C8 H8 118.3 . . ?
C9 C8 C7 123.46(17) . . ?
C9 C8 H8 118.3 . . ?
C8 C9 C10 117.54(14) . . ?
C8 C9 B2 115.71(14) . . ?
C10 C9 B2 126.22(13) . . ?
C1 C10 C9 124.13(13) . . ?
C5 C10 C1 117.62(14) . . ?
C5 C10 C9 118.24(14) . . ?
H11A C11 H11B 109.5 . . ?
H11A C11 H11C 109.5 . . ?
H11B C11 H11C 109.5 . . ?
B1 C11 H11A 109.5 . . ?
B1 C11 H11B 109.5 . . ?
B1 C11 H11C 109.5 . . ?
H11D C11B H11E 109.5 . . ?
H11D C11B H11F 109.5 . . ?
H11E C11B H11F 109.5 . . ?
B1 C11B H11D 109.5 . . ?
B1 C11B H11E 109.5 . . ?
B1 C11B H11F 109.5 . . ?
H12A C12 H12B 109.5 . . ?
H12A C12 H12C 109.5 . . ?
H12B C12 H12C 109.5 . . ?
B1 C12 H12A 109.5 . . ?
B1 C12 H12B 109.5 . . ?
B1 C12 H12C 109.5 . . ?
H12D C12B H12E 109.5 . . ?
H12D C12B H12F 109.5 . . ?
H12E C12B H12F 109.5 . . ?
B1 C12B H12D 109.5 . . ?
B1 C12B H12E 109.5 . . ?
B1 C12B H12F 109.5 . . ?
H13A C13 H13B 109.5 . . ?
H13A C13 H13C 109.5 . . ?
H13B C13 H13C 109.5 . . ?
B2 C13 H13A 109.5 . . ?
B2 C13 H13B 109.5 . . ?
B2 C13 H13C 109.5 . . ?
H13D C13B H13E 109.5 . . ?
H13D C13B H13F 109.5 . . ?
H13E C13B H13F 109.5 . . ?
B2 C13B H13D 109.5 . . ?
B2 C13B H13E 109.5 . . ?
B2 C13B H13F 109.5 . . ?
H14A C14 H14B 109.5 . . ?
H14A C14 H14C 109.5 . . ?
H14B C14 H14C 109.5 . . ?
B2 C14 H14A 109.5 . . ?
B2 C14 H14B 109.5 . . ?
B2 C14 H14C 109.5 . . ?
H14D C14B H14E 109.5 . . ?
H14D C14B H14F 109.5 . . ?
H14E C14B H14F 109.5 . . ?
B2 C14B H14D 109.5 . . ?
B2 C14B H14E 109.5 . . ?
B2 C14B H14F 109.5 . . ?
C16 C15 N1 118.46(14) . . ?
C24 C15 N1 119.56(15) . . ?
C24 C15 C16 121.98(16) . . ?
C15 C16 C17 125.30(15) . . ?
C21 C16 C15 116.78(14) . . ?
C21 C16 C17 117.92(14) . . ?
C16 C17 N2 118.91(14) . . ?
C18 C17 N2 120.76(15) . . ?
C18 C17 C16 120.32(16) . . ?
C17 C18 H18 119.5 . . ?
C17 C18 C19 121.06(17) . . ?
C19 C18 H18 119.5 . . ?
C18 C19 H19 120.0 . . ?
C20 C19 C18 120.07(17) . . ?
C20 C19 H19 120.0 . . ?
C19 C20 H20 119.5 . . ?
C19 C20 C21 121.07(17) . . ?
C21 C20 H20 119.5 . . ?
C20 C21 C16 119.56(16) . . ?
C20 C21 C22 120.69(17) . . ?
C22 C21 C16 119.75(16) . . ?
C21 C22 H22 119.4 . . ?
C23 C22 C21 121.29(18) . . ?
C23 C22 H22 119.4 . . ?
C22 C23 H23 120.1 . . ?
C22 C23 C24 119.87(17) . . ?
C24 C23 H23 120.1 . . ?
C15 C24 C23 120.31(17) . . ?
C15 C24 H24 119.8 . . ?
C23 C24 H24 119.8 . . ?
N1 C25 H25A 109.5 . . ?
N1 C25 H25B 109.5 . . ?
N1 C25 H25C 109.5 . . ?
H25A C25 H25B 109.5 . . ?
H25A C25 H25C 109.5 . . ?
H25B C25 H25C 109.5 . . ?
N1 C26 H26A 109.5 . . ?
N1 C26 H26B 109.5 . . ?
N1 C26 H26C 109.5 . . ?
H26A C26 H26B 109.5 . . ?
H26A C26 H26C 109.5 . . ?
H26B C26 H26C 109.5 . . ?
N2 C27 H27A 109.5 . . ?
N2 C27 H27B 109.5 . . ?
N2 C27 H27C 109.5 . . ?
H27A C27 H27B 109.5 . . ?
H27A C27 H27C 109.5 . . ?
H27B C27 H27C 109.5 . . ?
N2 C28 H28A 109.5 . . ?
N2 C28 H28B 109.5 . . ?
N2 C28 H28C 109.5 . . ?
H28A C28 H28B 109.5 . . ?
H28A C28 H28C 109.5 . . ?
H28B C28 H28C 109.5 . . ?
C1 B1 Se1 110.92(11) . . ?
C1 B1 Se1B 102.93(15) . . ?
C1 B1 C11 110.66(13) . . ?
C1 B1 C11B 103.9(12) . . ?
C1 B1 C12 114.67(15) . . ?
C11 B1 Se1 105.29(12) . . ?
C11 B1 C12 111.04(15) . . ?
C11B B1 Se1B 101.3(12) . . ?
C12 B1 Se1 103.66(11) . . ?
C12B B1 Se1B 104.6(13) . . ?
C12B B1 C1 120.5(13) . . ?
C12B B1 C11B 120.5(19) . . ?
C9 B2 Se1 106.47(10) . . ?
C9 B2 Se1B 113.84(14) . . ?
C9 B2 C14B 110.7(11) . . ?
C13 B2 Se1 103.84(12) . . ?
C13 B2 C9 116.01(14) . . ?
C13B B2 Se1B 109.7(12) . . ?
C13B B2 C9 116.4(11) . . ?
C13B B2 C14B 109.3(17) . . ?
C14 B2 Se1 106.17(11) . . ?
C14 B2 C9 111.84(13) . . ?
C14 B2 C13 111.55(15) . . ?
C14B B2 Se1B 94.9(12) . . ?

loop_
_geom_bond_atom_site_label_1
_geom_bond_atom_site_label_2
_geom_bond_distance
_geom_bond_site_symmetry_2
_geom_bond_publ_flag
Se1 H1 1.39(3) . ?
Se1 B1 2.1184(18) . ?
Se1 B2 2.1378(18) . ?
Se1B H1B 1.3979 . ?
Se1B B1 2.143(4) . ?
Se1B B2 2.134(4) . ?
N1 H1A 1.00(3) . ?
N1 C15 1.475(2) . ?
N1 C25 1.493(2) . ?
N1 C26 1.491(2) . ?
N2 C17 1.454(2) . ?
N2 C27 1.477(2) . ?
N2 C28 1.478(2) . ?
C1 C2 1.394(2) . ?
C1 C10 1.450(2) . ?
C1 B1 1.624(2) . ?
C2 H2 0.9500 . ?
C2 C3 1.405(2) . ?
C3 H3 0.9500 . ?
C3 C4 1.369(3) . ?
C4 H4 0.9500 . ?
C4 C5 1.414(2) . ?
C5 C6 1.419(2) . ?
C5 C10 1.446(2) . ?
C6 H6 0.9500 . ?
C6 C7 1.358(3) . ?
C7 H7 0.9500 . ?
C7 C8 1.415(2) . ?
C8 H8 0.9500 . ?
C8 C9 1.389(2) . ?
C9 C10 1.451(2) . ?
C9 B2 1.620(2) . ?
C11 H11A 0.9800 . ?
C11 H11B 0.9800 . ?
C11 H11C 0.9800 . ?
C11 B1 1.626(3) . ?
C11B H11D 0.9800 . ?
C11B H11E 0.9800 . ?
C11B H11F 0.9800 . ?
C11B B1 1.635(14) . ?
C12 H12A 0.9800 . ?
C12 H12B 0.9800 . ?
C12 H12C 0.9800 . ?
C12 B1 1.627(2) . ?
C12B H12D 0.9800 . ?
C12B H12E 0.9800 . ?
C12B H12F 0.9800 . ?
C12B B1 1.610(14) . ?
C13 H13A 0.9800 . ?
C13 H13B 0.9800 . ?
C13 H13C 0.9800 . ?
C13 B2 1.618(2) . ?
C13B H13D 0.9800 . ?
C13B H13E 0.9800 . ?
C13B H13F 0.9800 . ?
C13B B2 1.607(14) . ?
C14 H14A 0.9800 . ?
C14 H14B 0.9800 . ?
C14 H14C 0.9800 . ?
C14 B2 1.613(2) . ?
C14B H14D 0.9800 . ?
C14B H14E 0.9800 . ?
C14B H14F 0.9800 . ?
C14B B2 1.638(14) . ?
C15 C16 1.426(2) . ?
C15 C24 1.367(2) . ?
C16 C17 1.431(2) . ?
C16 C21 1.425(2) . ?
C17 C18 1.373(2) . ?
C18 H18 0.9500 . ?
C18 C19 1.403(3) . ?
C19 H19 0.9500 . ?
C19 C20 1.359(3) . ?
C20 H20 0.9500 . ?
C20 C21 1.415(2) . ?
C21 C22 1.417(2) . ?
C22 H22 0.9500 . ?
C22 C23 1.359(3) . ?
C23 H23 0.9500 . ?
C23 C24 1.404(3) . ?
C24 H24 0.9500 . ?
C25 H25A 0.9800 . ?
C25 H25B 0.9800 . ?
C25 H25C 0.9800 . ?
C26 H26A 0.9800 . ?
C26 H26B 0.9800 . ?
C26 H26C 0.9800 . ?
C27 H27A 0.9800 . ?
C27 H27B 0.9800 . ?
C27 H27C 0.9800 . ?
C28 H28A 0.9800 . ?
C28 H28B 0.9800 . ?
C28 H28C 0.9800 . ?

loop_
_geom_torsion_atom_site_label_1
_geom_torsion_atom_site_label_2
_geom_torsion_atom_site_label_3
_geom_torsion_atom_site_label_4
_geom_torsion
_geom_torsion_site_symmetry_1
_geom_torsion_site_symmetry_2
_geom_torsion_site_symmetry_3
_geom_torsion_site_symmetry_4
_geom_torsion_publ_flag
N1 C15 C16 C17 2.9(2) . . . . ?
N1 C15 C16 C21 -177.15(14) . . . . ?
N1 C15 C24 C23 178.11(18) . . . . ?
N2 C17 C18 C19 179.48(17) . . . . ?
C1 C2 C3 C4 2.4(3) . . . . ?
C2 C1 C10 C5 -7.2(2) . . . . ?
C2 C1 C10 C9 171.70(14) . . . . ?
C2 C1 B1 Se1 171.57(11) . . . . ?
C2 C1 B1 Se1B -137.97(15) . . . . ?
C2 C1 B1 C11 55.09(18) . . . . ?
C2 C1 B1 C11B 116.7(12) . . . . ?
C2 C1 B1 C12 -71.44(18) . . . . ?
C2 C1 B1 C12B -22.1(16) . . . . ?
C2 C3 C4 C5 -4.5(3) . . . . ?
C3 C4 C5 C6 -177.93(16) . . . . ?
C3 C4 C5 C10 0.6(2) . . . . ?
C4 C5 C6 C7 177.14(16) . . . . ?
C4 C5 C10 C1 5.3(2) . . . . ?
C4 C5 C10 C9 -173.66(14) . . . . ?
C5 C6 C7 C8 -1.7(3) . . . . ?
C6 C5 C10 C1 -176.14(14) . . . . ?
C6 C5 C10 C9 4.9(2) . . . . ?
C6 C7 C8 C9 1.4(3) . . . . ?
C7 C8 C9 C10 2.1(2) . . . . ?
C7 C8 C9 B2 -170.10(15) . . . . ?
C8 C9 C10 C1 176.01(14) . . . . ?
C8 C9 C10 C5 -5.1(2) . . . . ?
C8 C9 B2 Se1 -142.12(12) . . . . ?
C8 C9 B2 Se1B 166.41(17) . . . . ?
C8 C9 B2 C13 -27.2(2) . . . . ?
C8 C9 B2 C13B -64.6(13) . . . . ?
C8 C9 B2 C14 102.32(17) . . . . ?
C8 C9 B2 C14B 61.0(14) . . . . ?
C10 C1 C2 C3 3.6(2) . . . . ?
C10 C1 B1 Se1 -1.9(2) . . . . ?
C10 C1 B1 Se1B 48.6(2) . . . . ?
C10 C1 B1 C11 -118.38(18) . . . . ?
C10 C1 B1 C11B -56.8(12) . . . . ?
C10 C1 B1 C12 115.08(18) . . . . ?
C10 C1 B1 C12B 164.4(16) . . . . ?
C10 C5 C6 C7 -1.4(2) . . . . ?
C10 C9 B2 Se1 46.48(17) . . . . ?
C10 C9 B2 Se1B -5.0(2) . . . . ?
C10 C9 B2 C13 161.43(16) . . . . ?
C10 C9 B2 C13B 124.0(13) . . . . ?
C10 C9 B2 C14 -69.08(19) . . . . ?
C10 C9 B2 C14B -110.4(14) . . . . ?
C15 C16 C17 N2 0.8(2) . . . . ?
C15 C16 C17 C18 179.70(16) . . . . ?
C15 C16 C21 C20 179.51(16) . . . . ?
C15 C16 C21 C22 -1.2(2) . . . . ?
C16 C15 C24 C23 -0.9(3) . . . . ?
C16 C17 C18 C19 0.6(3) . . . . ?
C16 C21 C22 C23 -0.5(3) . . . . ?
C17 C16 C21 C20 -0.6(2) . . . . ?
C17 C16 C21 C22 178.75(16) . . . . ?
C17 C18 C19 C20 -0.2(3) . . . . ?
C18 C19 C20 C21 -0.6(3) . . . . ?
C19 C20 C21 C16 1.0(3) . . . . ?
C19 C20 C21 C22 -178.34(19) . . . . ?
C20 C21 C22 C23 178.80(19) . . . . ?
C21 C16 C17 N2 -179.08(14) . . . . ?
C21 C16 C17 C18 -0.2(2) . . . . ?
C21 C22 C23 C24 1.6(3) . . . . ?
C22 C23 C24 C15 -0.9(3) . . . . ?
C24 C15 C16 C17 -178.03(17) . . . . ?
C24 C15 C16 C21 1.9(2) . . . . ?
C25 N1 C15 C16 -116.19(17) . . . . ?
C25 N1 C15 C24 64.8(2) . . . . ?
C26 N1 C15 C16 116.43(16) . . . . ?
C26 N1 C15 C24 -62.6(2) . . . . ?
C27 N2 C17 C16 110.28(17) . . . . ?
C27 N2 C17 C18 -68.6(2) . . . . ?
C28 N2 C17 C16 -123.83(17) . . . . ?
C28 N2 C17 C18 57.3(2) . . . . ?
B1 C1 C2 C3 -170.76(16) . . . . ?
B1 C1 C10 C5 165.96(15) . . . . ?
B1 C1 C10 C9 -15.1(2) . . . . ?
B2 C9 C10 C1 -12.7(2) . . . . ?
B2 C9 C10 C5 166.18(14) . . . . ?

loop_
_exptl_oxdiff_crystal_face_indexfrac_h
_exptl_oxdiff_crystal_face_indexfrac_k
_exptl_oxdiff_crystal_face_indexfrac_l
_exptl_oxdiff_crystal_face_x
_exptl_oxdiff_crystal_face_y
_exptl_oxdiff_crystal_face_z
0.0005 -0.9997 -0.0000 0.0088 0.0269 0.0078
-0.0005 0.9997 0.0000 -0.0088 -0.0269 -0.0078
-0.0099 1.9969 4.9979 -0.3120 0.0495 -0.0398
0.0099 -1.9969 -4.9979 0.3120 -0.0495 0.0398
-4.9999 -2.0054 3.9893 -0.1657 0.0165 0.3511
4.9999 2.0054 -3.9893 0.1657 -0.0165 -0.3511
3.9957 -4.9956 1.0065 -0.0568 0.2511 -0.2500
-3.9957 4.9956 -1.0065 0.0568 -0.2511 0.2500
4.9877 5.0016 2.0082 -0.2140 0.0268 -0.4035
-4.9877 -5.0016 -2.0082 0.2140 -0.0268 0.4035
